data_4128017
loop_
_publ_author_name
'Hong, Seung Youn'
'Chang, Sukbok'

_publ_section_title
;
 Stereodefined Access to Lactams via Olefin Difunctionalization: Iridium
 Nitrenoids as a Motif of LUMO-Controlled Dipoles.
;
_journal_issue 26
_journal_name_full 'Journal of the American Chemical Society'
_journal_page_first 10399
_journal_page_last 10408
_journal_paper_doi 10.1021/jacs.9b04317
_journal_volume 141
_journal_year 2019
_chemical_formula_sum 'C13 H15 N O3'
_chemical_formula_weight 233.26
_space_group_crystal_system monoclinic
_space_group_IT_number 14
_space_group_name_Hall '-P 2yn'
_space_group_name_H-M_alt 'P 1 21/n 1'
_symmetry_space_group_name_Hall '-P 2yn'
_symmetry_space_group_name_H-M 'P 1 21/n 1'
_atom_sites_solution_hydrogens mixed
_audit_creation_method SHELXL-2018/3
_cell_angle_alpha 90
_cell_angle_beta 99.86(2)
_cell_angle_gamma 90
_cell_formula_units_Z 4
_cell_length_a 9.810(7)
_cell_length_b 8.792(7)
_cell_length_c 14.514(12)
_cell_measurement_reflns_used 5690
_cell_measurement_temperature 173(2)
_cell_measurement_theta_max 27.05
_cell_measurement_theta_min 3.13
_cell_volume 1233.3(17)
_computing_cell_refinement 'Bruker APEXIII'
_computing_data_collection 'Bruker APEXIII'
_computing_data_reduction 'Bruker SAINT'
_computing_molecular_graphics ORTEP
_computing_publication_material CIFTAB
_computing_structure_refinement SHELXL
_computing_structure_solution SHELXS
_diffrn_ambient_temperature 173(2)
_diffrn_measured_fraction_theta_full 0.997
_diffrn_measured_fraction_theta_max 0.998
_diffrn_measurement_device_type 'Photon 100 CMOS detector'
_diffrn_measurement_method 'phi and omega scans'
_diffrn_radiation_type MoK\a
_diffrn_radiation_wavelength 0.71073
_diffrn_reflns_av_R_equivalents 0.1390
_diffrn_reflns_av_unetI/netI 0.0696
_diffrn_reflns_Laue_measured_fraction_full 0.997
_diffrn_reflns_Laue_measured_fraction_max 0.998
_diffrn_reflns_limit_h_max 12
_diffrn_reflns_limit_h_min -12
_diffrn_reflns_limit_k_max 10
_diffrn_reflns_limit_k_min -10
_diffrn_reflns_limit_l_max 17
_diffrn_reflns_limit_l_min -17
_diffrn_reflns_number 21786
_diffrn_reflns_point_group_measured_fraction_full 0.997
_diffrn_reflns_point_group_measured_fraction_max 0.998
_diffrn_reflns_theta_full 25.242
_diffrn_reflns_theta_max 25.998
_diffrn_reflns_theta_min 3.132
_diffrn_source 'fine-focus sealed tube'
_exptl_absorpt_coefficient_mu 0.089
_exptl_absorpt_correction_T_max 0.7455
_exptl_absorpt_correction_T_min 0.6828
_exptl_absorpt_correction_type multi-scan
_exptl_absorpt_process_details SADABS
_exptl_crystal_colour colourless
_exptl_crystal_density_diffrn 1.256
_exptl_crystal_description plate
_exptl_crystal_F_000 496
_exptl_crystal_size_max 0.240
_exptl_crystal_size_mid 0.231
_exptl_crystal_size_min 0.108
_refine_diff_density_max 0.205
_refine_diff_density_min -0.169
_refine_diff_density_rms 0.038
_refine_ls_extinction_method none
_refine_ls_goodness_of_fit_ref 1.057
_refine_ls_hydrogen_treatment mixed
_refine_ls_matrix_type full
_refine_ls_number_parameters 164
_refine_ls_number_reflns 2414
_refine_ls_number_restraints 0
_refine_ls_restrained_S_all 1.057
_refine_ls_R_factor_all 0.1481
_refine_ls_R_factor_gt 0.0663
_refine_ls_shift/su_max 0.000
_refine_ls_shift/su_mean 0.000
_refine_ls_structure_factor_coef Fsqd
_refine_ls_weighting_details 'w=1/[\s^2^(Fo^2^)+(0.0504P)^2^+0.5674P] where P=(Fo^2^+2Fc^2^)/3'
_refine_ls_weighting_scheme calc
_refine_ls_wR_factor_gt 0.1254
_refine_ls_wR_factor_ref 0.1582
_reflns_Friedel_coverage 0.000
_reflns_number_gt 1294
_reflns_number_total 2414
_reflns_threshold_expression 'I > 2\s(I)'
_cod_data_source_file ja9b04317_si_010.cif
_cod_data_source_block A091_014
_cod_depositor_comments
;
The following automatic conversions were performed:

'_exptl_absorpt_correction_type' value 'MULTI-SCAN' changed to
'multi-scan' according to
/home/data/users/saulius/crontab/automatic-downloads/current/ACS/lib/dictionaries/cif_core.dic
dictionary named 'cif_core.dic' version 2.4.2 from 2011-04-26.

Automatic conversion script
Id: cif_fix_values 4973 2017-02-22 13:04:09Z antanas 
;
_cod_original_cell_volume 1233.4(17)
_cod_database_code 4128017
_shelx_shelxl_version_number 2018/3
_shelx_space_group_comment
;
The symmetry employed for this shelxl refinement is uniquely defined
by the following loop, which should always be used as a source of
symmetry information in preference to the above space-group names.
They are only intended as comments.
;
_shelx_estimated_absorpt_t_min 0.979
_shelx_estimated_absorpt_t_max 0.990

loop_
_space_group_symop_operation_xyz
'x, y, z'
'-x+1/2, y+1/2, -z+1/2'
'-x, -y, -z'
'x-1/2, -y-1/2, z-1/2'

loop_
_atom_site_label
_atom_site_type_symbol
_atom_site_fract_x
_atom_site_fract_y
_atom_site_fract_z
_atom_site_U_iso_or_equiv
_atom_site_adp_type
_atom_site_occupancy
_atom_site_site_symmetry_order
_atom_site_calc_flag
_atom_site_refinement_flags_posn
_atom_site_refinement_flags_adp
O1 O 1.0650(2) 0.6888(3) 0.54314(19) 0.0839(8) Uani 1 1 d . .
C1 C 0.9402(4) 0.7162(4) 0.5234(2) 0.0625(9) Uani 1 1 d . .
C2 C 0.8706(4) 0.8660(4) 0.5346(4) 0.0902(14) Uani 1 1 d . .
H1C2 H 0.926(5) 0.946(5) 0.540(3) 0.135 Uiso 1 1 d . U
H2C2 H 0.860(5) 0.870(6) 0.598(3) 0.135 Uiso 1 1 d . U
C3 C 0.7288(4) 0.8522(3) 0.4846(3) 0.0716(10) Uani 1 1 d . .
H3A H 0.718180 0.904523 0.423361 0.086 Uiso 1 1 calc R U
H3B H 0.662920 0.897344 0.521474 0.086 Uiso 1 1 calc R U
C4 C 0.7024(3) 0.6800(3) 0.4710(2) 0.0537(8) Uani 1 1 d . .
H4 H 0.649393 0.641944 0.519351 0.064 Uiso 1 1 calc R U
N1 N 0.8426(3) 0.6171(3) 0.48885(19) 0.0587(7) Uani 1 1 d . .
H1N H 0.862(4) 0.525(4) 0.482(2) 0.088 Uiso 1 1 d . U
C5 C 0.6279(3) 0.6361(3) 0.37498(19) 0.0468(7) Uani 1 1 d . .
H5 H 0.689495 0.657447 0.328262 0.056 Uiso 1 1 calc R U
C6 C 0.4928(3) 0.7177(3) 0.34574(19) 0.0454(7) Uani 1 1 d . .
C7 C 0.3836(3) 0.7026(3) 0.3948(2) 0.0596(8) Uani 1 1 d . .
H7 H 0.392228 0.635790 0.446928 0.072 Uiso 1 1 calc R U
C8 C 0.2623(3) 0.7840(4) 0.3683(3) 0.0732(10) Uani 1 1 d . .
H8 H 0.188139 0.772818 0.402220 0.088 Uiso 1 1 calc R U
C9 C 0.2493(4) 0.8808(4) 0.2932(3) 0.0762(11) Uani 1 1 d . .
H9 H 0.166405 0.937168 0.275131 0.091 Uiso 1 1 calc R U
C10 C 0.3562(4) 0.8960(4) 0.2441(2) 0.0763(10) Uani 1 1 d . .
H10 H 0.347420 0.962686 0.191892 0.092 Uiso 1 1 calc R U
C11 C 0.4765(3) 0.8143(3) 0.2705(2) 0.0614(9) Uani 1 1 d . .
H11 H 0.549789 0.825228 0.235875 0.074 Uiso 1 1 calc R U
C12 C 0.6249(3) 0.3855(4) 0.3071(3) 0.0599(8) Uani 1 1 d . .
O2 O 0.6070(2) 0.4721(2) 0.37998(14) 0.0556(6) Uani 1 1 d . .
O3 O 0.6516(3) 0.4385(3) 0.23638(19) 0.0983(9) Uani 1 1 d . .
C13 C 0.6087(4) 0.2216(4) 0.3263(3) 0.0837(11) Uani 1 1 d . .
H13A H 0.581882 0.167017 0.267065 0.126 Uiso 1 1 calc R U
H13B H 0.536867 0.208459 0.364950 0.126 Uiso 1 1 calc R U
H13C H 0.696532 0.180994 0.359432 0.126 Uiso 1 1 calc R U

loop_
_atom_site_aniso_label
_atom_site_aniso_U_11
_atom_site_aniso_U_22
_atom_site_aniso_U_33
_atom_site_aniso_U_23
_atom_site_aniso_U_13
_atom_site_aniso_U_12
O1 0.0591(15) 0.0710(16) 0.122(2) -0.0261(15) 0.0172(14) 0.0032(12)
C1 0.062(2) 0.054(2) 0.075(2) -0.0062(18) 0.0231(18) 0.0044(18)
C2 0.067(3) 0.046(2) 0.160(4) -0.022(3) 0.029(3) -0.0042(18)
C3 0.091(3) 0.0434(19) 0.078(2) -0.0101(17) 0.0060(19) 0.0156(18)
C4 0.0616(19) 0.0408(17) 0.0579(19) -0.0050(14) 0.0078(15) 0.0094(14)
N1 0.0599(17) 0.0399(14) 0.0731(18) -0.0086(14) 0.0018(13) 0.0106(14)
C5 0.0598(18) 0.0336(15) 0.0493(18) 0.0018(13) 0.0157(14) 0.0051(13)
C6 0.0581(18) 0.0327(15) 0.0457(17) -0.0049(13) 0.0094(14) 0.0035(13)
C7 0.070(2) 0.0450(17) 0.068(2) 0.0003(16) 0.0229(17) 0.0040(16)
C8 0.061(2) 0.064(2) 0.099(3) -0.022(2) 0.027(2) 0.0016(18)
C9 0.070(2) 0.064(2) 0.085(3) -0.022(2) -0.013(2) 0.0214(19)
C10 0.092(3) 0.069(2) 0.064(2) 0.0084(19) 0.001(2) 0.022(2)
C11 0.070(2) 0.057(2) 0.058(2) 0.0084(17) 0.0121(16) 0.0123(16)
C12 0.060(2) 0.055(2) 0.066(2) -0.0123(19) 0.0147(17) 0.0062(16)
O2 0.0765(14) 0.0350(11) 0.0579(13) -0.0031(10) 0.0189(10) 0.0086(9)
O3 0.149(3) 0.0814(19) 0.0768(18) -0.0216(15) 0.0550(18) -0.0154(17)
C13 0.095(3) 0.043(2) 0.114(3) -0.020(2) 0.023(2) 0.0042(18)

loop_
_atom_type_symbol
_atom_type_description
_atom_type_scat_dispersion_real
_atom_type_scat_dispersion_imag
_atom_type_scat_source
C C 0.0033 0.0016 'International Tables Vol C Tables 4.2.6.8 and 6.1.1.4'
H H 0.0000 0.0000 'International Tables Vol C Tables 4.2.6.8 and 6.1.1.4'
N N 0.0061 0.0033 'International Tables Vol C Tables 4.2.6.8 and 6.1.1.4'
O O 0.0106 0.0060 'International Tables Vol C Tables 4.2.6.8 and 6.1.1.4'

loop_
_geom_angle_atom_site_label_1
_geom_angle_atom_site_label_2
_geom_angle_atom_site_label_3
_geom_angle
O1 C1 N1 125.7(3)
O1 C1 C2 126.6(3)
N1 C1 C2 107.7(3)
C3 C2 C1 106.5(3)
C3 C2 H1C2 129(3)
C1 C2 H1C2 115(3)
C3 C2 H2C2 103(3)
C1 C2 H2C2 106(3)
H1C2 C2 H2C2 93(4)
C2 C3 C4 105.7(3)
C2 C3 H3A 110.6
C4 C3 H3A 110.6
C2 C3 H3B 110.6
C4 C3 H3B 110.6
H3A C3 H3B 108.7
N1 C4 C5 111.0(2)
N1 C4 C3 102.5(2)
C5 C4 C3 114.4(2)
N1 C4 H4 109.6
C5 C4 H4 109.6
C3 C4 H4 109.6
C1 N1 C4 114.4(3)
C1 N1 H1N 121(2)
C4 N1 H1N 124(2)
O2 C5 C6 111.1(2)
O2 C5 C4 104.9(2)
C6 C5 C4 113.8(2)
O2 C5 H5 109.0
C6 C5 H5 109.0
C4 C5 H5 109.0
C11 C6 C7 118.2(3)
C11 C6 C5 119.8(3)
C7 C6 C5 122.0(3)
C8 C7 C6 120.6(3)
C8 C7 H7 119.7
C6 C7 H7 119.7
C9 C8 C7 119.9(3)
C9 C8 H8 120.0
C7 C8 H8 120.0
C10 C9 C8 119.9(3)
C10 C9 H9 120.1
C8 C9 H9 120.1
C9 C10 C11 119.9(3)
C9 C10 H10 120.0
C11 C10 H10 120.0
C6 C11 C10 121.5(3)
C6 C11 H11 119.3
C10 C11 H11 119.3
O3 C12 O2 122.3(3)
O3 C12 C13 125.9(3)
O2 C12 C13 111.8(3)
C12 O2 C5 118.9(2)
C12 C13 H13A 109.5
C12 C13 H13B 109.5
H13A C13 H13B 109.5
C12 C13 H13C 109.5
H13A C13 H13C 109.5
H13B C13 H13C 109.5

loop_
_geom_bond_atom_site_label_1
_geom_bond_atom_site_label_2
_geom_bond_distance
O1 C1 1.232(4)
C1 N1 1.328(4)
C1 C2 1.505(5)
C2 C3 1.461(5)
C2 H1C2 0.88(5)
C2 H2C2 0.95(4)
C3 C4 1.543(4)
C3 H3A 0.9900
C3 H3B 0.9900
C4 N1 1.464(4)
C4 C5 1.509(4)
C4 H4 1.0000
N1 H1N 0.84(4)
C5 O2 1.460(3)
C5 C6 1.503(4)
C5 H5 1.0000
C6 C11 1.371(4)
C6 C7 1.391(4)
C7 C8 1.385(4)
C7 H7 0.9500
C8 C9 1.373(5)
C8 H8 0.9500
C9 C10 1.372(5)
C9 H9 0.9500
C10 C11 1.379(4)
C10 H10 0.9500
C11 H11 0.9500
C12 O3 1.196(4)
C12 O2 1.339(4)
C12 C13 1.481(5)
C13 H13A 0.9800
C13 H13B 0.9800
C13 H13C 0.9800

loop_
_geom_hbond_atom_site_label_D
_geom_hbond_atom_site_label_H
_geom_hbond_atom_site_label_A
_geom_hbond_distance_DH
_geom_hbond_distance_HA
_geom_hbond_distance_DA
_geom_hbond_angle_DHA
_geom_hbond_site_symmetry_A
_geom_hbond_publ_flag
N1 H1N O1 0.84(4) 2.07(4) 2.901(4) 171(3) 3_766 yes
